data_4030190
loop_
_publ_author_name
'Bevan, D. J. M.'
'McCall, Maxime J.'
'Ness, Sharon E.'
'Taylor, Max R.'

_publ_section_title
;
 Cuboctahedral anion clusters in fluorite-related superstructures : the
 structure of Ca2YbF7. Part 2
;
_journal_name_full 'European Journal of Solid State and Inorganic Chemistry'
_journal_page_first 517
_journal_page_last 526
_journal_volume 25
_journal_year 1988
_chemical_formula_sum 'Ca2 F7 Yb'
_chemical_formula_weight 386.185
_space_group_IT_number 87
_symmetry_cell_setting tetragonal
_symmetry_Int_Tables_number 87
_symmetry_space_group_name_Hall '-I 4'
_symmetry_space_group_name_H-M 'I 4/m'
_cell_angle_alpha 90
_cell_angle_beta 90
_cell_angle_gamma 90
_cell_formula_units_Z 10
_cell_length_a 8.680(1)
_cell_length_b 8.680(1)
_cell_length_c 16.657(2)
_cell_volume 1255.0(3)
_diffrn_ambient_temperature 293
_diffrn_radiation_probe x-ray
_diffrn_radiation_type MoK\a
_diffrn_radiation_wavelength 0.71069
_exptl_absorpt_coefficient_mu 20.84
_exptl_crystal_density_diffrn 5.17
_exptl_crystal_F_000 1750
_refine_ls_number_reflns 1092
_refine_ls_R_factor_gt 0.039
_cod_data_source_file EJSSIC-1988-25-517-526.cif
_cod_data_source_block Ca2YbF7
_cod_database_code 4030190

loop_
_symmetry_equiv_pos_site_id
_symmetry_equiv_pos_as_xyz
1 x,y,z
2 -y,x,z
3 -x,-y,z
4 y,-x,z
5 -x,-y,-z
6 y,-x,-z
7 x,y,-z
8 -y,x,-z
9 1/2+x,1/2+y,1/2+z
10 1/2-y,1/2+x,1/2+z
11 1/2-x,1/2-y,1/2+z
12 1/2+y,1/2-x,1/2+z
13 1/2-x,1/2-y,1/2-z
14 1/2+y,1/2-x,1/2-z
15 1/2+x,1/2+y,1/2-z
16 1/2-y,1/2+x,1/2-z

loop_
_atom_site_aniso_label
_atom_site_aniso_U_11
_atom_site_aniso_U_22
_atom_site_aniso_U_33
_atom_site_aniso_U_23
_atom_site_aniso_U_13
_atom_site_aniso_U_12
Yb1 0.0107(1) 0.0163(2) 0.0057(1) 0.0000 0.0000 0.0020(1)
Yb2 0.0085(1) 0.0085(1) 0.0074(1) 0.0000 0.0000 0.0000
Yb3 0.0124(6) 0.0124(6) 0.0063(6) 0.0000 0.0000 0.0000
F2 0.049(2) 0.0304(16) 0.0200(11) 0.0154(10) -0.0048(12) -0.0145(14)
F3 0.029(2) 0.0151(19) 0.074(3) 0.0000 0.0000 0.0096(17)
F4 0.0258(19) 0.0152(16) 0.0071(12) 0.0000 0.0000 -0.006(3)
F6 0.0163(12) 0.0154(12) 0.0111(9) -0.0007(7) -0.0011(8) 0.0009(8)
F7 0.0176(15) 0.0176(15) 0.0107(17) 0.0000 0.0000 0.0000
Ca3 0.0155(4) 0.0128(4) 0.0092(3) 0.004(2) 0.0030(2) 0.0012(2)
Ca4 0.0124(6) 0.0124(6) 0.0063(6) 0.0000 0.0000 0.0000
Ca1 0.0107(1) 0.0163(2) 0.0057(1) 0.0000 0.0000 0.0020(1)
Ca2 0.0085(1) 0.0085(1) 0.0074(1) 0.0000 0.0000 0.0000

loop_
_atom_site_label
_atom_site_type_symbol
_atom_site_thermal_displace_type
_atom_site_fract_x
_atom_site_fract_y
_atom_site_fract_z
_atom_site_occupancy
_atom_site_U_iso_or_equiv
Yb1 Yb Uani 0.10709(3) 0.31178(3) 0.00000 0.806(8) 0.0109(1)
Yb2 Yb Uani 0.00000 0.00000 0.17961(2) 0.856(8) 0.0081(1)
Yb3 Yb Uani 0.00000 0.00000 0.50000 0.090(5) 0.0104(3)
F1 F Uiso 0.2950(3) 0.4164(3) 0.08082(13) 1.000 0.0500
F2 F Uani 0.0831(4) 0.2146(4) 0.12399(15) 1.000 0.0331(9)
F3 F Uani 0.2949(6) 0.1470(5) 0.00000 1.000 0.0394(14)
F4 F Uani 0.50000 0.00000 0.08179(17) 1.000 0.0160(9)
F6 F Uani 0.3025(3) 0.4050(3) 0.24171(15) 1.000 0.0143(6)
F7 F Uani 0.00000 0.50000 0.25000 1.000 0.0153(9)
F51 F Uiso -0.040(3) 0.049(3) 0.00000 0.333 0.0241
F52 F Uiso 0.00000 0.00000 -0.028(2) 0.333 0.0241
Ca3 Ca Uani 0.38482(11) 0.19279(10) 0.16377(5) 1.000 0.0125(2)
Ca4 Ca Uani 0.00000 0.00000 0.50000 0.910(5) 0.0104(3)
Ca1 Ca Uani 0.10709(3) 0.31178(3) 0.00000 0.194(8) 0.0109(1)
Ca2 Ca Uani 0.00000 0.00000 0.17961(2) 0.144(8) 0.0081(1)

loop_
_atom_type_symbol
_atom_type_description
_atom_type_scat_dispersion_real
_atom_type_scat_dispersion_imag
_atom_type_scat_source
Ca Ca 0.2262 0.3064 ' International Tables Vol C Tables 4.2.6.8 and 6.1.1.4'
F F 0.0171 0.0103 ' International Tables Vol C Tables 4.2.6.8 and 6.1.1.4'
Yb Yb -0.3850 5.5486 ' International Tables Vol C Tables 4.2.6.8 and 6.1.1.4'

loop_
_geom_angle_atom_site_label_1
_geom_angle_atom_site_label_2
_geom_angle_atom_site_label_3
_geom_angle
_geom_angle_site_symmetry_1
_geom_angle_site_symmetry_3
_geom_angle_publ_flag
F1 Yb1 F2 71.05(10) . . yes
F1 Yb1 F3 74.19(12) . . yes
F1 Yb1 F3 137.16(9) . 2_555 yes
F1 Yb1 F4 70.30(7) . 2_555 yes
Yb1 Yb1 F1 90.43(7) 3_565 . yes
F1 Yb1 F4 110.45(7) . 6_565 yes
F1 Yb1 F1 71.59(8) . 7_555 yes
F1 Yb1 F2 138.90(11) . 7_555 yes
F2 Yb1 F3 79.72(10) . . yes
F2 Yb1 F3 83.24(10) . 2_555 yes
F2 Yb1 F4 71.75(10) . 2_555 yes
Yb1 Yb1 F2 106.34(9) 3_565 . yes
F2 Yb1 F4 140.24(10) . 6_565 yes
F1 Yb1 F2 138.90(11) 7_555 . yes
F2 Yb1 F2 134.37(12) . 7_555 yes
F3 Yb1 F3 134.94(18) . 2_555 yes
F3 Yb1 F4 139.92(7) . 2_555 yes
Yb1 Yb1 F3 160.90(13) 3_565 . yes
F3 Yb1 F4 139.92(7) . 6_565 yes
F1 Yb1 F3 74.19(12) 7_555 . yes
F2 Yb1 F3 79.72(10) 7_555 . yes
F3 Yb1 F4 69.34(11) 2_555 2_555 yes
Yb1 Yb1 F3 64.16(14) 3_565 2_555 yes
F3 Yb1 F4 69.34(11) 2_555 6_565 yes
F1 Yb1 F3 137.16(9) 7_555 2_555 yes
F2 Yb1 F3 83.24(10) 7_555 2_555 yes
Yb1 Yb1 F4 35.93(6) 3_565 2_555 yes
F4 Yb1 F4 71.87(8) 2_555 6_565 yes
F1 Yb1 F4 110.45(7) 7_555 2_555 yes
F2 Yb1 F4 140.24(10) 7_555 2_555 yes
Yb1 Yb1 F4 35.93(6) 3_565 6_565 yes
Yb1 Yb1 F1 90.43(7) 3_565 7_555 yes
Yb1 Yb1 F2 106.34(9) 3_565 7_555 yes
F1 Yb1 F4 70.30(7) 7_555 6_565 yes
F2 Yb1 F4 71.75(10) 7_555 6_565 yes
F1 Yb1 F2 71.05(10) 7_555 7_555 yes
F2 Yb2 F2 79.80(12) . 2_555 yes
F2 Yb2 F2 130.24(10) . 3_555 yes
F2 Yb2 F2 79.80(12) . 4_555 yes
F2 Yb2 F6 72.16(10) . 13_555 yes
F2 Yb2 F6 74.21(10) . 14_455 yes
F2 Yb2 F6 141.61(11) . 15_445 yes
F2 Yb2 F6 138.55(11) . 16_545 yes
F2 Yb2 F2 79.80(12) 2_555 3_555 yes
F2 Yb2 F2 130.24(10) 2_555 4_555 yes
F2 Yb2 F6 138.55(11) 2_555 13_555 yes
F2 Yb2 F6 72.16(10) 2_555 14_455 yes
F2 Yb2 F6 74.21(10) 2_555 15_445 yes
F2 Yb2 F6 141.61(11) 2_555 16_545 yes
F2 Yb2 F2 79.80(12) 3_555 4_555 yes
F2 Yb2 F6 141.61(11) 3_555 13_555 yes
F2 Yb2 F6 138.55(11) 3_555 14_455 yes
F2 Yb2 F6 72.16(10) 3_555 15_445 yes
F2 Yb2 F6 74.21(10) 3_555 16_545 yes
F2 Yb2 F6 74.21(10) 4_555 13_555 yes
F2 Yb2 F6 141.61(11) 4_555 14_455 yes
F2 Yb2 F6 138.55(11) 4_555 15_445 yes
F2 Yb2 F6 72.16(10) 4_555 16_545 yes
F6 Yb2 F6 71.22(9) 13_555 14_455 yes
F6 Yb2 F6 110.87(9) 13_555 15_445 yes
F6 Yb2 F6 71.22(9) 13_555 16_545 yes
F6 Yb2 F6 71.22(9) 14_455 15_445 yes
F6 Yb2 F6 110.87(9) 14_455 16_545 yes
F6 Yb2 F6 71.22(9) 15_445 16_545 yes
F1 Yb3 F1 70.78(9) 9_445 10_545 yes
F1 Yb3 F1 109.97(8) 9_445 11_555 yes
F1 Yb3 F1 70.78(9) 9_445 12_455 yes
F1 Yb3 F1 180.00 9_445 13_555 yes
F1 Yb3 F1 109.22(9) 9_445 14_455 yes
F1 Yb3 F1 70.03(8) 9_445 15_445 yes
F1 Yb3 F1 109.22(9) 9_445 16_545 yes
F1 Yb3 F1 70.78(9) 10_545 11_555 yes
F1 Yb3 F1 109.97(8) 10_545 12_455 yes
F1 Yb3 F1 109.22(9) 10_545 13_555 yes
F1 Yb3 F1 180.00 10_545 14_455 yes
F1 Yb3 F1 109.22(9) 10_545 15_445 yes
F1 Yb3 F1 70.03(8) 10_545 16_545 yes
F1 Yb3 F1 70.78(9) 11_555 12_455 yes
F1 Yb3 F1 70.03(8) 11_555 13_555 yes
F1 Yb3 F1 109.22(9) 11_555 14_455 yes
F1 Yb3 F1 180.00 11_555 15_445 yes
F1 Yb3 F1 109.22(9) 11_555 16_545 yes
F1 Yb3 F1 109.22(9) 12_455 13_555 yes
F1 Yb3 F1 70.03(8) 12_455 14_455 yes
F1 Yb3 F1 109.22(9) 12_455 15_445 yes
F1 Yb3 F1 180.00 12_455 16_545 yes
F1 Yb3 F1 70.78(9) 13_555 14_455 yes
F1 Yb3 F1 109.97(8) 13_555 15_445 yes
F1 Yb3 F1 70.78(9) 13_555 16_545 yes
F1 Yb3 F1 70.78(9) 14_455 15_445 yes
F1 Yb3 F1 109.97(8) 14_455 16_545 yes
F1 Yb3 F1 70.78(9) 15_445 16_545 yes
Yb1 F3 Yb1 135.1(2) . 4_555 yes
Yb1 F4 Yb1 108.13(11) 2_655 4_555 yes

loop_
_geom_bond_atom_site_label_1
_geom_bond_atom_site_label_2
_geom_bond_distance
_geom_bond_site_symmetry_2
_geom_bond_publ_flag
Yb1 F1 2.302(2) . yes
Yb1 F2 2.241(3) . yes
Yb1 F3 2.169(5) . yes
Yb1 F3 2.210(4) 2_555 yes
Yb1 F4 2.3215(17) 2_555 yes
Yb1 Yb1 3.7594(6) 3_565 yes
Yb1 F4 2.3215(17) 6_565 yes
Yb1 F1 2.302(2) 7_555 yes
Yb1 F2 2.241(3) 7_555 yes
Yb2 F2 2.202(3) . yes
Yb2 F2 2.202(3) 2_555 yes
Yb2 F2 2.202(3) 3_555 yes
Yb2 F2 2.202(3) 4_555 yes
Yb2 F6 2.310(3) 13_555 yes
Yb2 F6 2.310(3) 14_455 yes
Yb2 F6 2.310(3) 15_445 yes
Yb2 F6 2.310(3) 16_545 yes
Yb3 F1 2.346(2) 9_445 yes
Yb3 F1 2.346(2) 10_545 yes
Yb3 F1 2.346(2) 11_555 yes
Yb3 F1 2.346(2) 12_455 yes
Yb3 F1 2.346(2) 13_555 yes
Yb3 F1 2.346(2) 14_455 yes
Yb3 F1 2.346(2) 15_445 yes
Yb3 F1 2.346(2) 16_545 yes

loop_
_geom_torsion_atom_site_label_1
_geom_torsion_atom_site_label_2
_geom_torsion_atom_site_label_3
_geom_torsion_atom_site_label_4
_geom_torsion
_geom_torsion_site_symmetry_1
_geom_torsion_publ_flag
F1 Yb1 F2 Yb2 -151.0(3) . no
F3 Yb1 F2 Yb2 -74.3(3) . no
F1 Yb1 F2 Yb2 -125.3(2) 7_555 no
F2 Yb1 F2 Yb2 -9.8(3) 7_555 no
F2 Yb2 F2 Yb1 -63.0(2) 2_555 no
F2 Yb2 F2 Yb1 4.2(3) 3_555 no
F2 Yb2 F2 Yb1 71.4(2) 4_555 no
F6 Yb2 F2 Yb1 147.9(3) 13_555 no
F6 Yb2 F2 Yb1 -137.2(3) 14_455 no
F6 Yb2 F2 Yb1 -110.8(2) 15_445 no
F6 Yb2 F2 Yb1 119.0(2) 16_545 no
